data_4001365
loop_
_publ_author_name
'Pelloquin, D.'
'P\'erez, O.'
'Martinet, G.'
'H\'ebert, S.'
'Maignan, A.'

_publ_section_title
;
 The Oxide Ba6Ga2Co11O26:&#x00A0; A New Close-Packed Stacking Derived from
 the Hexagonal Perovskite
;
_journal_issue 10
_journal_name_full 'Chemistry of Materials'
_journal_page_first 2658
_journal_paper_doi 10.1021/cm0702823
_journal_volume 19
_journal_year 2007
_chemical_formula_sum 'Ba2 Co3.667 Ga0.667 O8.667'
_space_group_IT_number 164
_symmetry_Int_Tables_number 164
_symmetry_space_group_name_Hall '-P 3 2"'
_symmetry_space_group_name_H-M 'P -3 m 1'
_audit_creation_date 06-10-31
_audit_creation_method 'Created with Diamond (www.crystalimpact.com)'
_audit_update_record 06-10-31
_cell_angle_alpha 90.000
_cell_angle_beta 90.000
_cell_angle_gamma 120.000
_cell_formula_units_Z 3
_cell_length_a 5.6520
_cell_length_b 5.6520
_cell_length_c 18.8280
_cell_volume 520.882
_cod_data_source_file cm0702823si20070313_092954.cif
_cod_data_source_block (I)
_cod_original_cell_volume 520.9
_cod_original_sg_symbol_Hall -P_3_2"
_cod_database_code 4001365

loop_
_symmetry_equiv_pos_site_id
_symmetry_equiv_pos_as_xyz
1 'x, y, z'
2 '-y, x-y, z'
3 '-x+y, -x, z'
4 'x-y, -y, -z'
5 '-x, -x+y, -z'
6 'y, x, -z'
7 '-x, -y, -z'
8 'y, -x+y, -z'
9 'x-y, x, -z'
10 '-x+y, y, z'
11 'x, x-y, z'
12 '-y, -x, z'

loop_
_atom_site_aniso_label
_atom_site_aniso_U_11
_atom_site_aniso_U_22
_atom_site_aniso_U_33
_atom_site_aniso_U_12
_atom_site_aniso_U_13
_atom_site_aniso_U_23
Ba1 0.00634(16) 0.00634(16) 0.0120(3) 0.00317(8) 0.00000 0.00000
Ba2 0.00653(16) 0.00653(16) 0.0097(2) 0.00326(8) 0.00000 0.00000
Ba3 0.00669(16) 0.00669(16) 0.0116(3) 0.00335(8) 0.00000 0.00000
Ga1 0.0126(4) 0.0126(4) 0.0133(6) 0.00628(18) 0.00000 0.00000
Co1 0.0056(3) 0.0056(3) 0.0073(5) 0.00278(17) 0.00000 0.00000
Co2 0.0043(4) 0.0043(4) 0.0065(7) 0.0021(2) 0.00000 0.00000
Co3 0.0047(3) 0.0047(3) 0.0062(5) 0.00235(16) 0.00000 0.00000
Co4 0.0041(3) 0.0041(3) 0.0066(5) 0.00203(16) 0.00000 0.00000
Co5 0.0056(5) 0.0056(5) 0.0089(8) 0.0028(2) 0.00000 0.00000
Co6 0.0033(3) 0.0031(4) 0.0069(4) 0.0016(2) -0.00025(16) -0.0005(3)
O1 0.0081(19) 0.0081(19) 0.010(3) 0.004(1) 0.00000 0.00000
O2 0.0078(13) 0.0057(17) 0.0098(18) 0.0028(8) 0.0011(7) 0.0022(14)
O3 0.0041(11) 0.0041(11) 0.0081(16) 0.0010(13) -0.0011(6) 0.0011(6)
O4 0.0083(13) 0.0063(17) 0.0088(17) 0.0031(8) 0.0008(7) 0.0015(14)
O5 0.0073(13) 0.0073(13) 0.013(2) 0.0045(15) -0.0012(7) 0.0012(7)

loop_
_atom_site_label
_atom_site_type_symbol
_atom_site_fract_x
_atom_site_fract_y
_atom_site_fract_z
_atom_site_occupancy
_atom_site_symmetry_multiplicity
_atom_site_Wyckoff_symbol
_atom_site_calc_flag
_atom_site_thermal_displace_type
_atom_site_U_iso_or_equiv
Ba1 Ba 0.0000 0.0000 0.1912(0) 1.000 2 c d Uani 0.00823(14)
Ba2 Ba 0.3333 -0.3333 0.3296(0) 1.000 2 d d Uani 0.00760(13)
Ba3 Ba 0.6667 -0.6667 0.4445(0) 1.000 2 d d Uani 0.00833(14)
Ga1 Ga 0.3333 -0.3333 0.1516(1) 1.000 2 d d Uani 0.0128(3)
Co1 Co 0.3333 -0.3333 -0.2674(1) 1.000 2 d d Uani 0.0061(3)
Co2 Co 1.0000 0.0000 0.5000 1.000 1 b d Uani 0.0050(4)
Co3 Co 0.3333 -0.3333 -0.1228(1) 1.000 2 d d Uani 0.0052(3)
Co4 Co 1.0000 0.0000 0.3693(1) 1.000 2 c d Uani 0.0049(3)
Co5 Co 0.0000 0.0000 0.0000 1.000 1 a d Uani 0.0067(4)
Co6 Co 0.5000 0.0000 0.0000 1.000 3 e d Uani 0.0045(3)
O1 O 0.3333 -0.3333 0.0536(5) 1.000 2 d d Uani 0.0087(16)
O2 O 0.5106(5) 0.0212(9) 0.1845(3) 1.000 6 i d Uani 0.0080(12)
O3 O 0.1793(5) -0.1793(5) -0.0568(3) 1.000 6 i d Uani 0.0059(11)
O4 O 0.8522(5) -0.2956(10) 0.5633(3) 1.000 6 i d Uani 0.0080(12)
O5 O 0.8373(5) 0.1627(5) 0.3125(3) 1.000 6 i d Uani 0.0089(13)

loop_
_atom_type_symbol
_atom_type_radius_bond
Ba 1.200
Ga 1.200
Co 1.200
O 1.200
